data_2224563
loop_
_publ_author_name
'Zhou, Yan-Ling'
'Zeng, Ming-Hua'
'Ng, Seik Weng'

_publ_section_title
;
 [1,2-Bis(1<i>H</i>-benzimidazol-2-yl-\k<i>N</i>^3^)ethane]dichloridozinc(II)
;
_journal_coeditor_code BT5133
_journal_issue 1
_journal_name_full 'Acta Crystallographica Section E'
_journal_page_first m57
_journal_paper_doi 10.1107/S1600536809052738
_journal_volume 66
_journal_year 2010
_chemical_formula_iupac '[Zn Cl2 (C16 H14 N4)]'
_chemical_formula_moiety 'C16 H14 Cl2 N4 Zn'
_chemical_formula_sum 'C16 H14 Cl2 N4 Zn'
_chemical_formula_weight 398.58
_chemical_name_systematic
;
[1,2-Bis(1<i>H</i>-benzimidazol-2-yl-\k<i>N</i>^3^)ethane]dichloridozinc(II)
;
_space_group_IT_number 4
_symmetry_cell_setting monoclinic
_symmetry_space_group_name_Hall 'P 2yb'
_symmetry_space_group_name_H-M 'P 1 21 1'
_atom_sites_solution_hydrogens geom
_atom_sites_solution_primary direct
_atom_sites_solution_secondary difmap
_audit_creation_method SHELXL-97
_cell_angle_alpha 90.00
_cell_angle_beta 92.6640(10)
_cell_angle_gamma 90.00
_cell_formula_units_Z 4
_cell_length_a 8.0868(4)
_cell_length_b 13.8605(8)
_cell_length_c 14.8504(8)
_cell_measurement_reflns_used 4769
_cell_measurement_temperature 293(2)
_cell_measurement_theta_max 27.1
_cell_measurement_theta_min 2.5
_cell_volume 1662.74(15)
_computing_cell_refinement 'SAINT (Bruker, 2001)'
_computing_data_collection 'SMART (Bruker, 2001)'
_computing_data_reduction 'SAINT (Bruker, 2001)'
_computing_molecular_graphics 'X-SEED (Barbour, 2001)'
_computing_publication_material 'publCIF (Westrip, 2009)'
_computing_structure_refinement 'SHELXL97 (Sheldrick, 2008)'
_computing_structure_solution 'SHELXS97 (Sheldrick, 2008)'
_diffrn_ambient_temperature 293(2)
_diffrn_measured_fraction_theta_full 0.989
_diffrn_measured_fraction_theta_max 0.989
_diffrn_measurement_device_type 'Bruker SMART diffractometer'
_diffrn_measurement_method '\f and \w scans'
_diffrn_radiation_monochromator graphite
_diffrn_radiation_source 'fine-focus sealed tube'
_diffrn_radiation_type MoK\a
_diffrn_radiation_wavelength 0.71073
_diffrn_reflns_av_R_equivalents 0.0177
_diffrn_reflns_av_sigmaI/netI 0.0455
_diffrn_reflns_limit_h_max 10
_diffrn_reflns_limit_h_min -10
_diffrn_reflns_limit_k_max 13
_diffrn_reflns_limit_k_min -17
_diffrn_reflns_limit_l_max 15
_diffrn_reflns_limit_l_min -18
_diffrn_reflns_number 8555
_diffrn_reflns_theta_full 27.08
_diffrn_reflns_theta_max 27.08
_diffrn_reflns_theta_min 1.37
_diffrn_standards_decay_% 0
_diffrn_standards_interval_count 0
_diffrn_standards_interval_time 0
_diffrn_standards_number 0
_exptl_absorpt_coefficient_mu 1.801
_exptl_absorpt_correction_T_max 0.6141
_exptl_absorpt_correction_T_min 0.4785
_exptl_absorpt_correction_type multi-scan
_exptl_absorpt_process_details '(SADABS; Sheldrick, 1996)'
_exptl_crystal_colour Colorless
_exptl_crystal_density_diffrn 1.592
_exptl_crystal_density_method 'not measured'
_exptl_crystal_description Block
_exptl_crystal_F_000 808
_exptl_crystal_size_max 0.48
_exptl_crystal_size_mid 0.34
_exptl_crystal_size_min 0.30
_refine_diff_density_max 0.304
_refine_diff_density_min -0.302
_refine_ls_abs_structure_details 'Flack (1983), 2049 Friedel pairs'
_refine_ls_abs_structure_Flack 0.10(10)
_refine_ls_extinction_method none
_refine_ls_goodness_of_fit_ref 0.973
_refine_ls_hydrogen_treatment constr
_refine_ls_matrix_type full
_refine_ls_number_parameters 415
_refine_ls_number_reflns 5820
_refine_ls_number_restraints 1
_refine_ls_restrained_S_all 0.972
_refine_ls_R_factor_all 0.0381
_refine_ls_R_factor_gt 0.0286
_refine_ls_shift/su_max 0.002
_refine_ls_shift/su_mean 0.000
_refine_ls_structure_factor_coef Fsqd
_refine_ls_weighting_details 'calc w=1/[\s^2^(Fo^2^)+(0.0406P)^2^] where P=(Fo^2^+2Fc^2^)/3'
_refine_ls_weighting_scheme calc
_refine_ls_wR_factor_gt 0.0713
_refine_ls_wR_factor_ref 0.0766
_reflns_number_gt 4956
_reflns_number_total 5820
_reflns_threshold_expression I>2\s(I)
_cod_data_source_file bt5133.cif
_cod_data_source_block I
_cod_depositor_comments
;
The following automatic conversions were performed:
'_symmetry_cell_setting' value 'Monoclinic' changed to 'monoclinic'
according to '/home/saulius/struct/CIF-dictionaries/cif_core.dic'
dictionary named 'cif_core.dic' version 2.4.1 from
2010-06-29.

'_exptl_absorpt_correction_type' value 'Multi-scan' changed
to 'multi-scan' according to
'/home/saulius/struct/CIF-dictionaries/cif_core.dic' dictionary named
'cif_core.dic' version 2.4.1 from 2010-06-29.

Automatic conversion script
Id: cif_fix_enum 1527 2010-12-29 10:47:43Z saulius 

The following automatic conversions were performed:

'_symmetry_cell_setting' value 'Monoclinic' changed to 'monoclinic'
according to /home/saulius/struct/CIF-dictionaries/cif_core.dic
dictionary named 'cif_core.dic' version 2.4.1 from
2010-06-29.

'_exptl_absorpt_correction_type' value 'Multi-scan'
changed to 'multi-scan' according to
/home/saulius/struct/CIF-dictionaries/cif_core.dic dictionary named
'cif_core.dic' version 2.4.1 from 2010-06-29.

Automatic conversion script
Id: cif_fix_values 1715 2011-07-08 13:25:40Z adriana 
;
_cod_original_cell_volume 1662.7(2)
_cod_original_sg_symbol_H-M 'P 21'
_cod_database_code 2224563
_cod_database_fobs_code 2224563

loop_
_symmetry_equiv_pos_as_xyz
'x, y, z'
'-x, y+1/2, -z'

loop_
_atom_site_type_symbol
_atom_site_label
_atom_site_fract_x
_atom_site_fract_y
_atom_site_fract_z
_atom_site_U_iso_or_equiv
_atom_site_adp_type
_atom_site_calc_flag
_atom_site_refinement_flags
_atom_site_occupancy
_atom_site_disorder_assembly
_atom_site_disorder_group
Zn Zn1 0.24147(5) 0.50006(3) 0.64876(2) 0.03664(11) Uani d . 1 . .
Zn Zn2 0.19950(5) 0.65365(3) 1.15403(2) 0.03913(11) Uani d . 1 . .
Cl Cl1 -0.01667(11) 0.50457(12) 0.58667(6) 0.0633(3) Uani d . 1 . .
Cl Cl2 0.43158(10) 0.50750(9) 0.54292(5) 0.0475(2) Uani d . 1 . .
Cl Cl3 0.42290(13) 0.60363(9) 1.08123(6) 0.0558(3) Uani d . 1 . .
Cl Cl4 -0.01188(12) 0.67049(9) 1.05101(6) 0.0528(3) Uani d . 1 . .
N N1 0.2783(4) 0.6025(2) 0.74082(19) 0.0409(7) Uani d . 1 . .
N N2 0.2933(4) 0.6691(3) 0.8750(2) 0.0508(8) Uani d . 1 . .
H H2 0.2833 0.6764 0.9320 0.061 Uiso calc R 1 . .
N N3 0.2869(4) 0.2549(2) 0.8128(2) 0.0447(8) Uani d . 1 . .
H H3 0.2932 0.2255 0.8638 0.054 Uiso calc R 1 . .
N N4 0.2675(4) 0.3733(2) 0.71535(18) 0.0362(7) Uani d . 1 . .
N N5 0.1409(4) 0.5614(3) 1.25109(18) 0.0425(8) Uani d . 1 . .
N N6 0.0915(4) 0.4941(3) 1.38061(18) 0.0450(7) Uani d . 1 . .
H H6 0.0781 0.4883 1.4375 0.054 Uiso calc R 1 . .
N N7 0.3232(4) 0.8927(3) 1.3116(2) 0.0423(8) Uani d . 1 . .
H H7 0.3505 0.9194 1.3623 0.051 Uiso calc R 1 . .
N N8 0.2503(4) 0.7799(2) 1.21321(19) 0.0393(7) Uani d . 1 . .
C C1 0.3522(5) 0.6924(3) 0.7341(2) 0.0412(9) Uani d . 1 . .
C C2 0.4079(5) 0.7424(3) 0.6600(3) 0.0556(11) Uani d . 1 . .
H H2A 0.4011 0.7154 0.6026 0.067 Uiso calc R 1 . .
C C3 0.4724(6) 0.8320(4) 0.6743(3) 0.0649(13) Uani d . 1 . .
H H3A 0.5124 0.8660 0.6259 0.078 Uiso calc R 1 . .
C C4 0.4803(6) 0.8741(4) 0.7593(4) 0.0697(13) Uani d . 1 . .
H H4 0.5237 0.9359 0.7662 0.084 Uiso calc R 1 . .
C C5 0.4259(6) 0.8269(4) 0.8327(3) 0.0627(12) Uani d . 1 . .
H H5 0.4321 0.8550 0.8897 0.075 Uiso calc R 1 . .
C C6 0.3612(5) 0.7356(3) 0.8188(3) 0.0465(10) Uani d . 1 . .
C C7 0.2453(4) 0.5917(3) 0.8278(2) 0.0393(8) Uani d . 1 . .
C C8 0.1625(5) 0.5068(3) 0.8669(2) 0.0474(9) Uani d . 1 . .
H H8A 0.0683 0.4893 0.8275 0.057 Uiso calc R 1 . .
H H8B 0.1204 0.5254 0.9245 0.057 Uiso calc R 1 . .
C C9 0.2725(5) 0.4180(3) 0.8812(2) 0.0467(10) Uani d . 1 . .
H H9A 0.3847 0.4394 0.8959 0.056 Uiso calc R 1 . .
H H9B 0.2350 0.3824 0.9327 0.056 Uiso calc R 1 . .
C C10 0.2755(4) 0.3506(3) 0.8020(2) 0.0379(8) Uani d . 1 . .
C C11 0.2870(5) 0.2110(3) 0.7301(3) 0.0419(9) Uani d . 1 . .
C C12 0.2914(5) 0.1150(3) 0.7039(3) 0.0526(11) Uani d . 1 . .
H H12 0.2971 0.0652 0.7459 0.063 Uiso calc R 1 . .
C C13 0.2871(5) 0.0971(3) 0.6128(3) 0.0572(12) Uani d . 1 . .
H H13 0.2904 0.0336 0.5927 0.069 Uiso calc R 1 . .
C C14 0.2778(5) 0.1719(3) 0.5497(3) 0.0503(11) Uani d . 1 . .
H H14 0.2759 0.1569 0.4886 0.060 Uiso calc R 1 . .
C C15 0.2714(5) 0.2670(3) 0.5756(3) 0.0460(10) Uani d . 1 . .
H H15 0.2648 0.3165 0.5333 0.055 Uiso calc R 1 . .
C C16 0.2752(4) 0.2864(3) 0.6687(2) 0.0367(8) Uani d . 1 . .
C C17 0.1120(5) 0.4632(3) 1.2365(3) 0.0449(9) Uani d . 1 . .
C C18 0.1112(6) 0.4077(4) 1.1586(3) 0.0608(12) Uani d . 1 . .
H H18 0.1288 0.4354 1.1028 0.073 Uiso calc R 1 . .
C C19 0.0837(6) 0.3114(4) 1.1666(4) 0.0710(14) Uani d . 1 . .
H H19 0.0832 0.2729 1.1153 0.085 Uiso calc R 1 . .
C C20 0.0565(6) 0.2690(4) 1.2494(3) 0.0703(14) Uani d . 1 . .
H H20 0.0409 0.2026 1.2522 0.084 Uiso calc R 1 . .
C C21 0.0520(5) 0.3218(4) 1.3262(3) 0.0625(12) Uani d . 1 . .
H H21 0.0306 0.2933 1.3812 0.075 Uiso calc R 1 . .
C C22 0.0806(5) 0.4199(3) 1.3191(3) 0.0464(10) Uani d . 1 . .
C C23 0.1259(4) 0.5765(3) 1.3389(2) 0.0383(8) Uani d . 1 . .
C C24 0.1397(4) 0.6706(3) 1.3870(2) 0.0433(9) Uani d . 1 . .
H H24A 0.1299 0.6588 1.4509 0.052 Uiso calc R 1 . .
H H24B 0.0469 0.7107 1.3669 0.052 Uiso calc R 1 . .
C C25 0.3010(5) 0.7277(3) 1.3742(2) 0.0432(9) Uani d . 1 . .
H H25A 0.3304 0.7617 1.4298 0.052 Uiso calc R 1 . .
H H25B 0.3892 0.6824 1.3634 0.052 Uiso calc R 1 . .
C C26 0.2912(4) 0.7987(3) 1.2992(2) 0.0382(8) Uani d . 1 . .
C C27 0.3052(4) 0.9398(3) 1.2296(3) 0.0420(9) Uani d . 1 . .
C C28 0.3225(5) 1.0351(3) 1.2046(3) 0.0553(11) Uani d . 1 . .
H H28 0.3498 1.0827 1.2467 0.066 Uiso calc R 1 . .
C C29 0.2976(5) 1.0563(3) 1.1143(3) 0.0596(12) Uani d . 1 . .
H H29 0.3090 1.1197 1.0949 0.071 Uiso calc R 1 . .
C C30 0.2561(5) 0.9853(4) 1.0518(3) 0.0579(12) Uani d . 1 . .
H H30 0.2421 1.0023 0.9914 0.069 Uiso calc R 1 . .
C C31 0.2346(5) 0.8899(3) 1.0759(3) 0.0486(10) Uani d . 1 . .
H H31 0.2055 0.8429 1.0334 0.058 Uiso calc R 1 . .
C C32 0.2591(4) 0.8677(3) 1.1681(2) 0.0399(9) Uani d . 1 . .

loop_
_atom_site_aniso_label
_atom_site_aniso_U_11
_atom_site_aniso_U_22
_atom_site_aniso_U_33
_atom_site_aniso_U_12
_atom_site_aniso_U_13
_atom_site_aniso_U_23
Zn1 0.0431(2) 0.0407(2) 0.02621(18) 0.0000(2) 0.00288(14) 0.00228(18)
Zn2 0.0505(2) 0.0409(3) 0.02615(18) 0.0009(2) 0.00373(15) -0.00242(18)
Cl1 0.0401(5) 0.1098(10) 0.0401(5) 0.0026(6) 0.0018(4) 0.0161(6)
Cl2 0.0464(5) 0.0616(6) 0.0353(4) -0.0007(5) 0.0111(3) 0.0066(5)
Cl3 0.0548(6) 0.0724(8) 0.0410(5) 0.0098(5) 0.0106(4) -0.0068(5)
Cl4 0.0539(5) 0.0680(8) 0.0358(4) 0.0051(5) -0.0055(4) -0.0060(5)
N1 0.0497(18) 0.0401(19) 0.0331(15) 0.0015(15) 0.0033(13) 0.0006(14)
N2 0.072(2) 0.045(2) 0.0350(15) -0.0021(18) 0.0042(14) -0.0078(15)
N3 0.058(2) 0.040(2) 0.0361(17) -0.0006(16) 0.0062(14) 0.0112(15)
N4 0.0413(16) 0.0388(19) 0.0288(15) -0.0049(14) 0.0043(12) 0.0018(13)
N5 0.0490(18) 0.049(2) 0.0300(15) -0.0036(16) 0.0049(13) 0.0002(14)
N6 0.0483(16) 0.058(2) 0.0292(14) -0.0059(18) 0.0031(12) 0.0082(16)
N7 0.0390(16) 0.049(2) 0.0384(17) 0.0026(15) 0.0006(13) -0.0096(15)
N8 0.0461(17) 0.039(2) 0.0321(16) -0.0003(14) -0.0001(13) -0.0041(14)
C1 0.044(2) 0.039(2) 0.0410(19) 0.0053(17) 0.0052(16) 0.0032(17)
C2 0.067(3) 0.048(3) 0.052(2) 0.000(2) 0.009(2) 0.007(2)
C3 0.063(3) 0.051(3) 0.082(3) 0.002(2) 0.015(2) 0.020(3)
C4 0.060(3) 0.047(3) 0.102(4) -0.005(2) 0.000(3) -0.002(3)
C5 0.074(3) 0.047(3) 0.067(3) -0.005(2) 0.002(2) -0.011(2)
C6 0.051(2) 0.043(2) 0.045(2) 0.0038(19) 0.0014(18) -0.0025(18)
C7 0.042(2) 0.041(2) 0.0351(18) 0.0051(17) 0.0059(15) -0.0006(16)
C8 0.057(2) 0.051(2) 0.0359(17) 0.000(2) 0.0175(15) -0.007(2)
C9 0.065(3) 0.050(3) 0.0254(18) -0.007(2) 0.0020(16) 0.0026(18)
C10 0.0391(19) 0.041(2) 0.0342(19) -0.0046(17) 0.0063(14) 0.0036(17)
C11 0.038(2) 0.040(2) 0.047(2) 0.0009(17) 0.0056(16) 0.0019(18)
C12 0.056(2) 0.041(3) 0.061(3) -0.002(2) 0.011(2) 0.001(2)
C13 0.048(2) 0.043(3) 0.082(3) -0.002(2) 0.010(2) -0.014(2)
C14 0.044(2) 0.055(3) 0.052(2) 0.001(2) 0.0078(17) -0.017(2)
C15 0.044(2) 0.054(3) 0.040(2) -0.0032(19) 0.0024(17) -0.0066(19)
C16 0.0302(17) 0.042(2) 0.0384(19) -0.0021(16) 0.0029(14) -0.0009(17)
C17 0.045(2) 0.047(2) 0.042(2) -0.0060(18) -0.0013(16) -0.0003(17)
C18 0.074(3) 0.062(3) 0.046(2) -0.007(3) 0.002(2) -0.006(2)
C19 0.078(3) 0.063(4) 0.072(3) -0.016(3) 0.005(3) -0.019(3)
C20 0.067(3) 0.052(3) 0.091(4) -0.011(2) -0.002(3) -0.007(3)
C21 0.056(3) 0.062(3) 0.069(3) -0.010(2) 0.000(2) 0.017(3)
C22 0.039(2) 0.054(3) 0.046(2) -0.0055(19) -0.0032(16) 0.000(2)
C23 0.0337(18) 0.051(2) 0.0306(18) 0.0035(17) 0.0015(14) 0.0039(16)
C24 0.0468(19) 0.057(3) 0.0269(16) 0.0026(19) 0.0077(14) -0.0013(17)
C25 0.045(2) 0.053(3) 0.0311(18) -0.0007(18) -0.0024(15) -0.0045(18)
C26 0.0343(18) 0.043(2) 0.038(2) 0.0007(16) 0.0065(15) -0.0086(17)
C27 0.035(2) 0.043(3) 0.048(2) 0.0037(17) 0.0050(16) -0.0049(19)
C28 0.048(2) 0.039(3) 0.078(3) -0.0045(19) -0.004(2) -0.006(2)
C29 0.054(3) 0.039(3) 0.085(3) 0.001(2) 0.008(2) 0.014(3)
C30 0.057(2) 0.053(3) 0.064(3) 0.007(2) 0.003(2) 0.017(2)
C31 0.050(2) 0.051(3) 0.044(2) -0.001(2) 0.0029(17) 0.0048(19)
C32 0.0368(19) 0.037(2) 0.046(2) 0.0034(17) 0.0072(16) -0.0038(18)

loop_
_atom_type_symbol
_atom_type_description
_atom_type_scat_dispersion_real
_atom_type_scat_dispersion_imag
_atom_type_scat_source
C C 0.0033 0.0016 'International Tables Vol C Tables 4.2.6.8 and 6.1.1.4'
H H 0.0000 0.0000 'International Tables Vol C Tables 4.2.6.8 and 6.1.1.4'
N N 0.0061 0.0033 'International Tables Vol C Tables 4.2.6.8 and 6.1.1.4'
Cl Cl 0.1484 0.1585 'International Tables Vol C Tables 4.2.6.8 and 6.1.1.4'
Zn Zn 0.2839 1.4301 'International Tables Vol C Tables 4.2.6.8 and 6.1.1.4'

loop_
_geom_angle_atom_site_label_1
_geom_angle_atom_site_label_2
_geom_angle_atom_site_label_3
_geom_angle_site_symmetry_1
_geom_angle_site_symmetry_3
_geom_angle
_geom_angle_publ_flag
N1 Zn1 N4 . . 106.03(12) ?
N1 Zn1 Cl1 . . 111.74(10) ?
N4 Zn1 Cl1 . . 107.38(9) ?
N1 Zn1 Cl2 . . 111.27(10) ?
N4 Zn1 Cl2 . . 108.80(9) ?
Cl1 Zn1 Cl2 . . 111.37(3) ?
N8 Zn2 N5 . . 107.11(12) ?
N8 Zn2 Cl4 . . 110.05(9) ?
N5 Zn2 Cl4 . . 110.98(10) ?
N8 Zn2 Cl3 . . 109.15(9) ?
N5 Zn2 Cl3 . . 111.76(10) ?
Cl4 Zn2 Cl3 . . 107.79(4) ?
C7 N1 C1 . . 106.0(3) ?
C7 N1 Zn1 . . 123.7(3) ?
C1 N1 Zn1 . . 130.1(2) ?
C7 N2 C6 . . 109.6(3) ?
C7 N2 H2 . . 125.2 ?
C6 N2 H2 . . 125.2 ?
C10 N3 C11 . . 109.7(3) ?
C10 N3 H3 . . 125.2 ?
C11 N3 H3 . . 125.2 ?
C10 N4 C16 . . 106.1(3) ?
C10 N4 Zn1 . . 132.9(3) ?
C16 N4 Zn1 . . 121.0(2) ?
C23 N5 C17 . . 106.4(3) ?
C23 N5 Zn2 . . 129.9(3) ?
C17 N5 Zn2 . . 123.7(3) ?
C23 N6 C22 . . 109.9(3) ?
C23 N6 H6 . . 125.1 ?
C22 N6 H6 . . 125.1 ?
C26 N7 C27 . . 109.1(3) ?
C26 N7 H7 . . 125.5 ?
C27 N7 H7 . . 125.5 ?
C26 N8 C32 . . 105.9(3) ?
C26 N8 Zn2 . . 129.3(3) ?
C32 N8 Zn2 . . 124.7(2) ?
N1 C1 C6 . . 109.0(3) ?
N1 C1 C2 . . 131.2(4) ?
C6 C1 C2 . . 119.7(4) ?
C3 C2 C1 . . 117.8(4) ?
C3 C2 H2A . . 121.1 ?
C1 C2 H2A . . 121.1 ?
C2 C3 C4 . . 121.8(4) ?
C2 C3 H3A . . 119.1 ?
C4 C3 H3A . . 119.1 ?
C5 C4 C3 . . 121.6(5) ?
C5 C4 H4 . . 119.2 ?
C3 C4 H4 . . 119.2 ?
C4 C5 C6 . . 117.0(4) ?
C4 C5 H5 . . 121.5 ?
C6 C5 H5 . . 121.5 ?
N2 C6 C5 . . 133.0(4) ?
N2 C6 C1 . . 104.8(4) ?
C5 C6 C1 . . 122.2(4) ?
N2 C7 N1 . . 110.6(4) ?
N2 C7 C8 . . 123.9(3) ?
N1 C7 C8 . . 125.4(3) ?
C7 C8 C9 . . 115.0(3) ?
C7 C8 H8A . . 108.5 ?
C9 C8 H8A . . 108.5 ?
C7 C8 H8B . . 108.5 ?
C9 C8 H8B . . 108.5 ?
H8A C8 H8B . . 107.5 ?
C10 C9 C8 . . 115.0(3) ?
C10 C9 H9A . . 108.5 ?
C8 C9 H9A . . 108.5 ?
C10 C9 H9B . . 108.5 ?
C8 C9 H9B . . 108.5 ?
H9A C9 H9B . . 107.5 ?
N4 C10 N3 . . 110.6(3) ?
N4 C10 C9 . . 127.7(4) ?
N3 C10 C9 . . 121.7(3) ?
N3 C11 C12 . . 132.8(4) ?
N3 C11 C16 . . 104.5(3) ?
C12 C11 C16 . . 122.7(4) ?
C13 C12 C11 . . 116.7(4) ?
C13 C12 H12 . . 121.6 ?
C11 C12 H12 . . 121.6 ?
C12 C13 C14 . . 121.6(4) ?
C12 C13 H13 . . 119.2 ?
C14 C13 H13 . . 119.2 ?
C15 C14 C13 . . 121.7(4) ?
C15 C14 H14 . . 119.1 ?
C13 C14 H14 . . 119.1 ?
C14 C15 C16 . . 117.2(4) ?
C14 C15 H15 . . 121.4 ?
C16 C15 H15 . . 121.4 ?
C11 C16 N4 . . 109.2(3) ?
C11 C16 C15 . . 120.0(4) ?
N4 C16 C15 . . 130.8(4) ?
C18 C17 N5 . . 131.6(4) ?
C18 C17 C22 . . 119.9(4) ?
N5 C17 C22 . . 108.5(4) ?
C19 C18 C17 . . 117.7(5) ?
C19 C18 H18 . . 121.1 ?
C17 C18 H18 . . 121.1 ?
C18 C19 C20 . . 121.8(5) ?
C18 C19 H19 . . 119.1 ?
C20 C19 H19 . . 119.1 ?
C21 C20 C19 . . 121.9(5) ?
C21 C20 H20 . . 119.1 ?
C19 C20 H20 . . 119.1 ?
C20 C21 C22 . . 117.0(5) ?
C20 C21 H21 . . 121.5 ?
C22 C21 H21 . . 121.5 ?
N6 C22 C21 . . 133.6(4) ?
N6 C22 C17 . . 104.7(4) ?
C21 C22 C17 . . 121.7(4) ?
N5 C23 N6 . . 110.5(4) ?
N5 C23 C24 . . 126.8(4) ?
N6 C23 C24 . . 122.7(3) ?
C23 C24 C25 . . 115.8(3) ?
C23 C24 H24A . . 108.3 ?
C25 C24 H24A . . 108.3 ?
C23 C24 H24B . . 108.3 ?
C25 C24 H24B . . 108.3 ?
H24A C24 H24B . . 107.4 ?
C26 C25 C24 . . 114.6(3) ?
C26 C25 H25A . . 108.6 ?
C24 C25 H25A . . 108.6 ?
C26 C25 H25B . . 108.6 ?
C24 C25 H25B . . 108.6 ?
H25A C25 H25B . . 107.6 ?
N8 C26 N7 . . 111.1(4) ?
N8 C26 C25 . . 126.3(4) ?
N7 C26 C25 . . 122.6(3) ?
C28 C27 N7 . . 132.9(4) ?
C28 C27 C32 . . 122.5(4) ?
N7 C27 C32 . . 104.6(4) ?
C29 C28 C27 . . 117.0(4) ?
C29 C28 H28 . . 121.5 ?
C27 C28 H28 . . 121.5 ?
C28 C29 C30 . . 121.3(4) ?
C28 C29 H29 . . 119.3 ?
C30 C29 H29 . . 119.3 ?
C31 C30 C29 . . 122.5(4) ?
C31 C30 H30 . . 118.8 ?
C29 C30 H30 . . 118.8 ?
C30 C31 C32 . . 116.6(4) ?
C30 C31 H31 . . 121.7 ?
C32 C31 H31 . . 121.7 ?
N8 C32 C27 . . 109.2(3) ?
N8 C32 C31 . . 130.6(4) ?
C27 C32 C31 . . 120.1(4) ?

loop_
_geom_bond_atom_site_label_1
_geom_bond_atom_site_label_2
_geom_bond_site_symmetry_2
_geom_bond_distance
_geom_bond_publ_flag
Zn1 N1 . 1.984(3) .
Zn1 N4 . 2.023(3) .
Zn1 Cl1 . 2.2430(10) .
Zn1 Cl2 . 2.2520(10) .
Zn2 N5 . 2.000(3) .
Zn2 N8 . 1.992(3) .
Zn2 Cl3 . 2.2570(10) .
Zn2 Cl4 . 2.2530(10) .
N1 C7 . 1.339(4) ?
N1 C1 . 1.388(5) ?
N2 C7 . 1.330(5) ?
N2 C6 . 1.375(5) ?
N2 H2 . 0.8600 ?
N3 C10 . 1.339(5) ?
N3 C11 . 1.370(5) ?
N3 H3 . 0.8600 ?
N4 C10 . 1.323(4) ?
N4 C16 . 1.392(5) ?
N5 C23 . 1.332(4) ?
N5 C17 . 1.397(5) ?
N6 C23 . 1.334(5) ?
N6 C22 . 1.375(5) ?
N6 H6 . 0.8600 ?
N7 C26 . 1.338(5) ?
N7 C27 . 1.384(5) ?
N7 H7 . 0.8600 ?
N8 C26 . 1.331(4) ?
N8 C32 . 1.392(5) ?
C1 C6 . 1.392(5) ?
C1 C2 . 1.393(5) ?
C2 C3 . 1.359(7) ?
C2 H2A . 0.9300 ?
C3 C4 . 1.390(7) ?
C3 H3A . 0.9300 ?
C4 C5 . 1.361(7) ?
C4 H4 . 0.9300 ?
C5 C6 . 1.382(6) ?
C5 H5 . 0.9300 ?
C7 C8 . 1.485(6) ?
C8 C9 . 1.527(6) ?
C8 H8A . 0.9700 ?
C8 H8B . 0.9700 ?
C9 C10 . 1.503(5) ?
C9 H9A . 0.9700 ?
C9 H9B . 0.9700 ?
C11 C12 . 1.386(6) ?
C11 C16 . 1.387(5) ?
C12 C13 . 1.374(6) ?
C12 H12 . 0.9300 ?
C13 C14 . 1.397(6) ?
C13 H13 . 0.9300 ?
C14 C15 . 1.375(6) ?
C14 H14 . 0.9300 ?
C15 C16 . 1.409(5) ?
C15 H15 . 0.9300 ?
C17 C18 . 1.390(6) ?
C17 C22 . 1.399(6) ?
C18 C19 . 1.358(7) ?
C18 H18 . 0.9300 ?
C19 C20 . 1.390(7) ?
C19 H19 . 0.9300 ?
C20 C21 . 1.357(7) ?
C20 H20 . 0.9300 ?
C21 C22 . 1.385(6) ?
C21 H21 . 0.9300 ?
C23 C24 . 1.489(6) ?
C24 C25 . 1.545(5) ?
C24 H24A . 0.9700 ?
C24 H24B . 0.9700 ?
C25 C26 . 1.486(6) ?
C25 H25A . 0.9700 ?
C25 H25B . 0.9700 ?
C27 C28 . 1.380(6) ?
C27 C32 . 1.393(5) ?
C28 C29 . 1.378(6) ?
C28 H28 . 0.9300 ?
C29 C30 . 1.383(7) ?
C29 H29 . 0.9300 ?
C30 C31 . 1.382(6) ?
C30 H30 . 0.9300 ?
C31 C32 . 1.408(5) ?
C31 H31 . 0.9300 ?

loop_
_geom_hbond_atom_site_label_D
_geom_hbond_atom_site_label_H
_geom_hbond_atom_site_label_A
_geom_hbond_site_symmetry_A
_geom_hbond_distance_DH
_geom_hbond_distance_HA
_geom_hbond_distance_DA
_geom_hbond_angle_DHA
_geom_hbond_publ_flag
N2 H2 Cl3 . 0.86 2.64 3.316(3) 137 yes
N3 H3 Cl4 2_547 0.86 2.76 3.291(3) 121 yes
N6 H6 Cl1 1_556 0.86 2.39 3.225(3) 164 yes
N7 H7 Cl2 2_657 0.86 2.52 3.277(3) 148 yes

loop_
_geom_torsion_atom_site_label_1
_geom_torsion_atom_site_label_2
_geom_torsion_atom_site_label_3
_geom_torsion_atom_site_label_4
_geom_torsion_site_symmetry_1
_geom_torsion_site_symmetry_2
_geom_torsion_site_symmetry_3
_geom_torsion_site_symmetry_4
_geom_torsion
_geom_torsion_publ_flag
N4 Zn1 N1 C7 . . . . -28.8(3) ?
Cl1 Zn1 N1 C7 . . . . 87.8(3) ?
Cl2 Zn1 N1 C7 . . . . -147.0(3) ?
N4 Zn1 N1 C1 . . . . 145.0(3) ?
Cl1 Zn1 N1 C1 . . . . -98.3(3) ?
Cl2 Zn1 N1 C1 . . . . 26.9(3) ?
N1 Zn1 N4 C10 . . . . 12.5(3) ?
Cl1 Zn1 N4 C10 . . . . -107.1(3) ?
Cl2 Zn1 N4 C10 . . . . 132.2(3) ?
N1 Zn1 N4 C16 . . . . -169.8(3) ?
Cl1 Zn1 N4 C16 . . . . 70.6(3) ?
Cl2 Zn1 N4 C16 . . . . -50.0(3) ?
N8 Zn2 N5 C23 . . . . 3.8(4) ?
Cl4 Zn2 N5 C23 . . . . -116.4(3) ?
Cl3 Zn2 N5 C23 . . . . 123.3(3) ?
N8 Zn2 N5 C17 . . . . -174.1(3) ?
Cl4 Zn2 N5 C17 . . . . 65.7(3) ?
Cl3 Zn2 N5 C17 . . . . -54.6(3) ?
N5 Zn2 N8 C26 . . . . 19.8(3) ?
Cl4 Zn2 N8 C26 . . . . 140.6(3) ?
Cl3 Zn2 N8 C26 . . . . -101.3(3) ?
N5 Zn2 N8 C32 . . . . -164.5(3) ?
Cl4 Zn2 N8 C32 . . . . -43.7(3) ?
Cl3 Zn2 N8 C32 . . . . 74.4(3) ?
C7 N1 C1 C6 . . . . -0.6(4) ?
Zn1 N1 C1 C6 . . . . -175.3(3) ?
C7 N1 C1 C2 . . . . -178.0(4) ?
Zn1 N1 C1 C2 . . . . 7.3(6) ?
N1 C1 C2 C3 . . . . 178.4(4) ?
C6 C1 C2 C3 . . . . 1.2(6) ?
C1 C2 C3 C4 . . . . -1.3(7) ?
C2 C3 C4 C5 . . . . 1.0(8) ?
C3 C4 C5 C6 . . . . -0.5(7) ?
C7 N2 C6 C5 . . . . 178.6(5) ?
C7 N2 C6 C1 . . . . -0.5(4) ?
C4 C5 C6 N2 . . . . -178.5(5) ?
C4 C5 C6 C1 . . . . 0.4(7) ?
N1 C1 C6 N2 . . . . 0.7(4) ?
C2 C1 C6 N2 . . . . 178.4(4) ?
N1 C1 C6 C5 . . . . -178.6(4) ?
C2 C1 C6 C5 . . . . -0.8(6) ?
C6 N2 C7 N1 . . . . 0.2(5) ?
C6 N2 C7 C8 . . . . -178.3(4) ?
C1 N1 C7 N2 . . . . 0.2(4) ?
Zn1 N1 C7 N2 . . . . 175.4(2) ?
C1 N1 C7 C8 . . . . 178.7(4) ?
Zn1 N1 C7 C8 . . . . -6.2(5) ?
N2 C7 C8 C9 . . . . -104.4(4) ?
N1 C7 C8 C9 . . . . 77.3(5) ?
C7 C8 C9 C10 . . . . -88.8(4) ?
C16 N4 C10 N3 . . . . -0.3(4) ?
Zn1 N4 C10 N3 . . . . 177.6(2) ?
C16 N4 C10 C9 . . . . 179.9(4) ?
Zn1 N4 C10 C9 . . . . -2.2(6) ?
C11 N3 C10 N4 . . . . 0.2(4) ?
C11 N3 C10 C9 . . . . 180.0(3) ?
C8 C9 C10 N4 . . . . 35.1(6) ?
C8 C9 C10 N3 . . . . -144.7(4) ?
C10 N3 C11 C12 . . . . -177.8(4) ?
C10 N3 C11 C16 . . . . 0.1(4) ?
N3 C11 C12 C13 . . . . 178.9(4) ?
C16 C11 C12 C13 . . . . 1.3(6) ?
C11 C12 C13 C14 . . . . -0.3(6) ?
C12 C13 C14 C15 . . . . -0.5(6) ?
C13 C14 C15 C16 . . . . 0.2(6) ?
N3 C11 C16 N4 . . . . -0.3(4) ?
C12 C11 C16 N4 . . . . 177.9(4) ?
N3 C11 C16 C15 . . . . -179.8(3) ?
C12 C11 C16 C15 . . . . -1.6(6) ?
C10 N4 C16 C11 . . . . 0.4(4) ?
Zn1 N4 C16 C11 . . . . -177.9(2) ?
C10 N4 C16 C15 . . . . 179.8(4) ?
Zn1 N4 C16 C15 . . . . 1.5(5) ?
C14 C15 C16 C11 . . . . 0.7(5) ?
C14 C15 C16 N4 . . . . -178.6(3) ?
C23 N5 C17 C18 . . . . 179.8(4) ?
Zn2 N5 C17 C18 . . . . -1.8(6) ?
C23 N5 C17 C22 . . . . -0.6(4) ?
Zn2 N5 C17 C22 . . . . 177.8(2) ?
N5 C17 C18 C19 . . . . 177.8(5) ?
C22 C17 C18 C19 . . . . -1.8(7) ?
C17 C18 C19 C20 . . . . 0.3(8) ?
C18 C19 C20 C21 . . . . 1.6(8) ?
C19 C20 C21 C22 . . . . -1.8(7) ?
C23 N6 C22 C21 . . . . 178.4(4) ?
C23 N6 C22 C17 . . . . 0.3(4) ?
C20 C21 C22 N6 . . . . -177.4(4) ?
C20 C21 C22 C17 . . . . 0.3(6) ?
C18 C17 C22 N6 . . . . 179.8(4) ?
N5 C17 C22 N6 . . . . 0.1(4) ?
C18 C17 C22 C21 . . . . 1.5(6) ?
N5 C17 C22 C21 . . . . -178.2(4) ?
C17 N5 C23 N6 . . . . 0.8(4) ?
Zn2 N5 C23 N6 . . . . -177.4(3) ?
C17 N5 C23 C24 . . . . -177.7(4) ?
Zn2 N5 C23 C24 . . . . 4.1(5) ?
C22 N6 C23 N5 . . . . -0.7(4) ?
C22 N6 C23 C24 . . . . 177.9(3) ?
N5 C23 C24 C25 . . . . -54.7(5) ?
N6 C23 C24 C25 . . . . 127.0(4) ?
C23 C24 C25 C26 . . . . 92.8(4) ?
C32 N8 C26 N7 . . . . 0.8(4) ?
Zn2 N8 C26 N7 . . . . 177.1(2) ?
C32 N8 C26 C25 . . . . -179.5(3) ?
Zn2 N8 C26 C25 . . . . -3.2(5) ?
C27 N7 C26 N8 . . . . -0.8(4) ?
C27 N7 C26 C25 . . . . 179.5(3) ?
C24 C25 C26 N8 . . . . -56.7(5) ?
C24 C25 C26 N7 . . . . 123.0(4) ?
C26 N7 C27 C28 . . . . 179.8(4) ?
C26 N7 C27 C32 . . . . 0.5(4) ?
N7 C27 C28 C29 . . . . 178.7(4) ?
C32 C27 C28 C29 . . . . -2.1(6) ?
C27 C28 C29 C30 . . . . 0.4(6) ?
C28 C29 C30 C31 . . . . 1.0(7) ?
C29 C30 C31 C32 . . . . -0.7(6) ?
C26 N8 C32 C27 . . . . -0.5(4) ?
Zn2 N8 C32 C27 . . . . -177.0(2) ?
C26 N8 C32 C31 . . . . 177.4(4) ?
Zn2 N8 C32 C31 . . . . 0.9(6) ?
C28 C27 C32 N8 . . . . -179.4(4) ?
N7 C27 C32 N8 . . . . 0.0(4) ?
C28 C27 C32 C31 . . . . 2.5(6) ?
N7 C27 C32 C31 . . . . -178.1(3) ?
C30 C31 C32 N8 . . . . -178.7(4) ?
C30 C31 C32 C27 . . . . -1.0(6) ?
